data_4350102
loop_
_publ_author_name
'Elamathi, C.'
'Butcher, R. J.'
'Mohankumar, A.'
'Sundararaj, P.'
'Madankumar, A.'
'Kalaivani, P.'
'Prabhakaran, R.'

_publ_section_title
;
 A quinoline-based probe for effective and selective sensing of aspartic
 acid in aqueous medium: in vitro and in vivo live cell imaging
;
_journal_issue 11
_journal_name_full 'Inorganic Chemistry Frontiers'
_journal_page_first 3237
_journal_paper_doi 10.1039/C9QI00992B
_journal_volume 6
_journal_year 2019
_chemical_formula_moiety 'C19 H22 Cl2 Cu N4 O4'
_chemical_formula_sum 'C19 H22 Cl2 Cu N4 O4'
_chemical_formula_weight 504.84
_space_group_crystal_system monoclinic
_space_group_IT_number 4
_space_group_name_Hall 'P 2yb'
_space_group_name_H-M_alt 'P 1 21 1'
_atom_sites_solution_hydrogens mixed
_audit_creation_method SHELXL-2018/1
_audit_update_record
;
2019-07-19 deposited with the CCDC.	2019-09-18 downloaded from the CCDC.
;
_cell_angle_alpha 90
_cell_angle_beta 91.053(4)
_cell_angle_gamma 90
_cell_formula_units_Z 2
_cell_length_a 7.3965(18)
_cell_length_b 9.957(2)
_cell_length_c 13.900(3)
_cell_measurement_reflns_used 4723
_cell_measurement_temperature 173(2)
_cell_measurement_theta_max 25.123
_cell_measurement_theta_min 2.346
_cell_volume 1023.5(4)
_computing_cell_refinement 'Bruker Apex 3'
_computing_data_collection 'Bruker Apex 3'
_computing_data_reduction 'Bruker Apex 3'
_computing_molecular_graphics 'Shelxtl (Sheldrick, 2008)'
_computing_publication_material 'Shelxtl (Sheldrick, 2008)'
_computing_structure_refinement 'SHELXL-2018/1 (Sheldrick, 2015)'
_computing_structure_solution 'Shelxt (Sheldrick, 2015)'
_diffrn_ambient_temperature 173(2)
_diffrn_measured_fraction_theta_full 0.991
_diffrn_measured_fraction_theta_max 0.948
_diffrn_measurement_device_type 'Bruker Apex 2'
_diffrn_measurement_method '\w scans'
_diffrn_radiation_type MoK\a
_diffrn_radiation_wavelength 0.71073
_diffrn_reflns_av_unetI/netI 0.0600
_diffrn_reflns_Laue_measured_fraction_full 0.991
_diffrn_reflns_Laue_measured_fraction_max 0.948
_diffrn_reflns_number 4229
_diffrn_reflns_point_group_measured_fraction_full 0.932
_diffrn_reflns_point_group_measured_fraction_max 0.863
_diffrn_reflns_theta_full 25.242
_diffrn_reflns_theta_max 27.899
_diffrn_reflns_theta_min 2.516
_diffrn_source 'sealed tube'
_exptl_absorpt_coefficient_mu 1.363
_exptl_absorpt_correction_T_max 0.768
_exptl_absorpt_correction_T_min 0.534
_exptl_absorpt_correction_type multi-scan
_exptl_absorpt_process_details 'Sadabs (Sheldrick, 1996)'
_exptl_crystal_colour green
_exptl_crystal_density_diffrn 1.638
_exptl_crystal_description plate
_exptl_crystal_F_000 518
_exptl_crystal_size_max 0.33
_exptl_crystal_size_mid 0.23
_exptl_crystal_size_min 0.08
_refine_diff_density_max 1.417
_refine_diff_density_min -0.727
_refine_diff_density_rms 0.089
_refine_ls_abs_structure_details
;
 Flack x determined using 1557 quotients [(I+)-(I-)]/[(I+)+(I-)]
 (Parsons, Flack and Wagner, Acta Cryst. B69 (2013) 249-259).
;
_refine_ls_abs_structure_Flack 0.035(8)
_refine_ls_extinction_method none
_refine_ls_goodness_of_fit_ref 1.062
_refine_ls_hydrogen_treatment mixed
_refine_ls_matrix_type full
_refine_ls_number_parameters 285
_refine_ls_number_reflns 4229
_refine_ls_number_restraints 4
_refine_ls_restrained_S_all 1.062
_refine_ls_R_factor_all 0.0405
_refine_ls_R_factor_gt 0.0361
_refine_ls_shift/su_max 0.000
_refine_ls_shift/su_mean 0.000
_refine_ls_structure_factor_coef Fsqd
_refine_ls_weighting_details 'w=1/[\s^2^(Fo^2^)+(0.0478P)^2^] where P=(Fo^2^+2Fc^2^)/3'
_refine_ls_weighting_scheme calc
_refine_ls_wR_factor_gt 0.0905
_refine_ls_wR_factor_ref 0.0930
_reflns_Friedel_coverage 0.723
_reflns_Friedel_fraction_full 0.866
_reflns_Friedel_fraction_max 0.767
_reflns_number_gt 3905
_reflns_number_total 4229
_reflns_threshold_expression 'I > 2\s(I)'
_cod_data_source_file c9qi00992b3.cif
_cod_data_source_block shelx_CCDC1
_cod_original_cell_volume 1023.6(4)
_cod_original_sg_symbol_H-M 'P 21'
_cod_database_code 4350102
_shelx_shelxl_version_number 2018/1
_shelx_space_group_comment
;
The symmetry employed for this shelxl refinement is uniquely defined
by the following loop, which should always be used as a source of
symmetry information in preference to the above space-group names.
They are only intended as comments.
;

loop_
_space_group_symop_operation_xyz
'x, y, z'
'-x, y+1/2, -z'

loop_
_atom_site_label
_atom_site_type_symbol
_atom_site_fract_x
_atom_site_fract_y
_atom_site_fract_z
_atom_site_U_iso_or_equiv
_atom_site_adp_type
_atom_site_occupancy
_atom_site_site_symmetry_order
_atom_site_calc_flag
_atom_site_refinement_flags_posn
_atom_site_refinement_flags_adp
Cu Cu 0.71956(7) 0.64491(5) 0.50762(4) 0.01375(15) Uani 1 1 d . .
Cl1 Cl 0.75128(16) 0.86109(10) 0.54767(8) 0.0172(2) Uani 1 1 d . .
Cl2 Cl 0.73559(18) 0.20821(11) 0.24068(8) 0.0198(3) Uani 1 1 d . .
O1 O 0.8900(5) 0.5829(3) 0.6064(2) 0.0173(7) Uani 1 1 d . .
O2 O 0.5875(5) 0.6844(3) 0.3855(2) 0.0172(7) Uani 1 1 d . .
O1W O 0.4723(5) 0.5692(4) 0.5895(3) 0.0239(8) Uani 1 1 d D .
H1W1 H 0.415(9) 0.503(5) 0.572(5) 0.05(2) Uiso 1 1 d D .
H1W2 H 0.413(8) 0.603(6) 0.632(4) 0.04(2) Uiso 1 1 d D .
N1 N 0.9943(6) 0.4436(4) 0.7212(3) 0.0151(8) Uani 1 1 d . .
H1A H 1.030781 0.515552 0.752802 0.06(2) Uiso 1 1 calc R .
N2 N 0.7170(5) 0.4629(4) 0.4506(3) 0.0137(8) Uani 1 1 d . .
N3 N 0.6357(6) 0.4626(4) 0.3608(3) 0.0152(8) Uani 1 1 d . .
H3B H 0.629764 0.390476 0.324360 0.08(3) Uiso 1 1 calc R .
N4 N 0.4763(6) 0.5825(4) 0.2480(3) 0.0158(8) Uani 1 1 d . .
H4A H 0.442044 0.503565 0.225830 0.033(18) Uiso 1 1 calc R .
O1S O 0.3813(6) 0.3359(4) 0.1560(3) 0.0287(9) Uani 1 1 d . .
H1S H 0.472272 0.291889 0.174603 0.043 Uiso 1 1 calc R U
C1 C 0.9115(7) 0.4625(4) 0.6343(3) 0.0143(9) Uani 1 1 d . .
C1S C 0.2164(9) 0.2654(6) 0.1841(5) 0.0323(14) Uani 1 1 d . .
H1S1 H 0.221500 0.247055 0.253376 0.048 Uiso 1 1 calc R U
H1S2 H 0.206658 0.180428 0.148759 0.048 Uiso 1 1 calc R U
H1S3 H 0.110743 0.321444 0.168968 0.048 Uiso 1 1 calc R U
C2 C 0.8584(6) 0.3424(4) 0.5815(3) 0.0134(9) Uani 1 1 d . .
C3 C 0.8948(7) 0.2189(4) 0.6191(3) 0.0155(10) Uani 1 1 d . .
H3A H 0.864048 0.141293 0.582614 0.019 Uiso 1 1 calc R U
C4 C 0.9775(7) 0.2027(5) 0.7115(3) 0.0141(9) Uani 1 1 d . .
C5 C 1.0137(7) 0.0747(5) 0.7518(4) 0.0187(10) Uani 1 1 d . .
H5A H 0.984180 -0.004492 0.716722 0.022 Uiso 1 1 calc R U
C6 C 1.0918(7) 0.0660(4) 0.8417(4) 0.0206(11) Uani 1 1 d . .
H6A H 1.118702 -0.019429 0.868842 0.025 Uiso 1 1 calc R U
C7 C 1.1319(7) 0.1834(5) 0.8939(4) 0.0189(10) Uani 1 1 d . .
H7A H 1.184432 0.174824 0.956458 0.023 Uiso 1 1 calc R U
C8 C 1.0986(7) 0.3106(5) 0.8584(4) 0.0156(9) Uani 1 1 d . .
C9 C 1.1350(8) 0.4339(5) 0.9181(4) 0.0214(11) Uani 1 1 d . .
H9A H 1.191815 0.407635 0.979543 0.032 Uiso 1 1 calc R U
H9B H 1.020859 0.480307 0.930200 0.032 Uiso 1 1 calc R U
H9C H 1.216212 0.494023 0.883569 0.032 Uiso 1 1 calc R U
C10 C 1.0259(7) 0.3192(4) 0.7642(4) 0.0156(10) Uani 1 1 d . .
C11 C 0.7723(6) 0.3525(5) 0.4863(3) 0.0150(9) Uani 1 1 d . .
H11A H 0.756979 0.272811 0.449417 0.018 Uiso 1 1 calc R U
C12 C 0.5655(7) 0.5824(5) 0.3331(4) 0.0155(9) Uani 1 1 d . .
C13 C 0.4312(7) 0.6945(5) 0.1900(3) 0.0164(9) Uani 1 1 d . .
C14 C 0.4576(7) 0.8276(5) 0.2187(4) 0.0179(10) Uani 1 1 d . .
H14A H 0.500982 0.847784 0.281781 0.021 Uiso 1 1 calc R U
C15 C 0.4192(8) 0.9308(5) 0.1531(4) 0.0220(11) Uani 1 1 d . .
H15A H 0.435513 1.021487 0.172602 0.026 Uiso 1 1 calc R U
C16 C 0.3584(7) 0.9037(5) 0.0610(4) 0.0217(11) Uani 1 1 d . .
H16A H 0.336017 0.974762 0.016709 0.026 Uiso 1 1 calc R U
C17 C 0.3301(8) 0.7705(5) 0.0335(4) 0.0232(11) Uani 1 1 d . .
H17A H 0.285567 0.750801 -0.029434 0.028 Uiso 1 1 calc R U
C18 C 0.3665(7) 0.6670(5) 0.0973(3) 0.0181(10) Uani 1 1 d . .
H18A H 0.347353 0.576584 0.077836 0.022 Uiso 1 1 calc R U

loop_
_atom_site_aniso_label
_atom_site_aniso_U_11
_atom_site_aniso_U_22
_atom_site_aniso_U_33
_atom_site_aniso_U_23
_atom_site_aniso_U_13
_atom_site_aniso_U_12
Cu 0.0126(3) 0.0080(2) 0.0207(3) -0.0008(2) -0.00039(19) 0.0017(2)
Cl1 0.0155(6) 0.0097(4) 0.0265(6) -0.0024(4) -0.0003(4) 0.0012(4)
Cl2 0.0254(7) 0.0117(5) 0.0223(6) -0.0011(4) 0.0037(5) 0.0023(5)
O1 0.0166(18) 0.0080(14) 0.0271(18) -0.0007(13) -0.0026(14) -0.0015(13)
O2 0.0208(18) 0.0103(15) 0.0204(16) -0.0027(12) -0.0031(14) 0.0031(13)
O1W 0.021(2) 0.0194(18) 0.031(2) -0.0054(16) 0.0096(16) -0.0051(16)
N1 0.013(2) 0.0086(17) 0.023(2) -0.0008(15) -0.0024(16) -0.0010(16)
N2 0.012(2) 0.0095(17) 0.020(2) -0.0001(15) 0.0007(16) -0.0014(15)
N3 0.018(2) 0.0100(17) 0.0175(19) -0.0021(15) -0.0008(16) -0.0003(16)
N4 0.018(2) 0.0069(17) 0.022(2) -0.0002(16) -0.0026(17) -0.0009(16)
O1S 0.031(2) 0.0177(18) 0.037(2) -0.0003(17) -0.0009(18) 0.0037(17)
C1 0.013(2) 0.0087(19) 0.021(2) -0.0021(17) 0.0017(18) -0.0022(18)
C1S 0.036(4) 0.022(3) 0.038(4) -0.003(2) 0.003(3) -0.002(3)
C2 0.010(2) 0.011(2) 0.019(2) 0.0011(17) 0.0013(17) -0.0013(18)
C3 0.017(2) 0.007(2) 0.023(2) -0.0019(18) 0.0059(19) -0.0032(18)
C4 0.010(2) 0.0094(18) 0.023(2) -0.0002(18) 0.0026(18) -0.0023(18)
C5 0.016(3) 0.014(2) 0.026(3) 0.002(2) 0.005(2) -0.001(2)
C6 0.024(3) 0.008(2) 0.030(3) 0.0032(19) 0.003(2) 0.000(2)
C7 0.019(3) 0.015(2) 0.023(2) 0.0015(18) 0.0000(19) 0.0037(18)
C8 0.011(2) 0.012(2) 0.023(2) 0.0001(19) 0.0029(18) -0.0018(18)
C9 0.028(3) 0.012(2) 0.023(3) -0.0012(19) 0.001(2) 0.000(2)
C10 0.016(2) 0.008(2) 0.024(2) -0.0011(17) 0.0060(19) -0.0029(17)
C11 0.014(2) 0.011(2) 0.020(2) -0.0027(18) 0.0016(18) -0.0028(19)
C12 0.014(2) 0.0089(19) 0.024(2) -0.0003(19) 0.0032(19) -0.0008(18)
C13 0.012(2) 0.014(2) 0.024(2) 0.0025(19) 0.0019(19) 0.0030(18)
C14 0.018(3) 0.014(2) 0.022(2) 0.0001(19) -0.0014(19) 0.0015(19)
C15 0.019(3) 0.013(2) 0.034(3) 0.004(2) 0.000(2) 0.001(2)
C16 0.020(3) 0.017(2) 0.028(3) 0.007(2) -0.002(2) 0.001(2)
C17 0.023(3) 0.025(3) 0.022(3) 0.002(2) 0.001(2) 0.001(2)
C18 0.019(2) 0.013(2) 0.022(2) -0.0014(18) 0.0011(18) 0.0010(19)

loop_
_atom_type_symbol
_atom_type_description
_atom_type_scat_dispersion_real
_atom_type_scat_dispersion_imag
_atom_type_scat_source
C C 0.0033 0.0016 'International Tables Vol C Tables 4.2.6.8 and 6.1.1.4'
H H 0.0000 0.0000 'International Tables Vol C Tables 4.2.6.8 and 6.1.1.4'
N N 0.0061 0.0033 'International Tables Vol C Tables 4.2.6.8 and 6.1.1.4'
O O 0.0106 0.0060 'International Tables Vol C Tables 4.2.6.8 and 6.1.1.4'
Cl Cl 0.1484 0.1585 'International Tables Vol C Tables 4.2.6.8 and 6.1.1.4'
Cu Cu 0.3201 1.2651 'International Tables Vol C Tables 4.2.6.8 and 6.1.1.4'

loop_
_geom_angle_atom_site_label_1
_geom_angle_atom_site_label_2
_geom_angle_atom_site_label_3
_geom_angle
O1 Cu N2 89.61(15)
O1 Cu O2 165.73(14)
N2 Cu O2 80.66(15)
O1 Cu Cl1 93.80(10)
N2 Cu Cl1 169.28(12)
O2 Cu Cl1 94.02(9)
O1 Cu O1W 93.28(15)
N2 Cu O1W 84.04(15)
O2 Cu O1W 96.04(15)
Cl1 Cu O1W 105.87(10)
C1 O1 Cu 126.2(3)
C12 O2 Cu 113.1(3)
Cu O1W H1W1 122(4)
Cu O1W H1W2 131(4)
H1W1 O1W H1W2 106(4)
C1 N1 C10 125.0(4)
C1 N1 H1A 117.5
C10 N1 H1A 117.5
C11 N2 N3 119.0(4)
C11 N2 Cu 129.5(3)
N3 N2 Cu 111.5(3)
C12 N3 N2 114.6(4)
C12 N3 H3B 122.7
N2 N3 H3B 122.7
C12 N4 C13 127.6(4)
C12 N4 H4A 116.2
C13 N4 H4A 116.2
C1S O1S H1S 109.5
O1 C1 N1 117.0(4)
O1 C1 C2 126.3(4)
N1 C1 C2 116.7(4)
O1S C1S H1S1 109.5
O1S C1S H1S2 109.5
H1S1 C1S H1S2 109.5
O1S C1S H1S3 109.5
H1S1 C1S H1S3 109.5
H1S2 C1S H1S3 109.5
C3 C2 C1 119.9(4)
C3 C2 C11 119.4(4)
C1 C2 C11 120.7(4)
C2 C3 C4 121.9(4)
C2 C3 H3A 119.0
C4 C3 H3A 119.0
C10 C4 C5 119.3(4)
C10 C4 C3 118.4(4)
C5 C4 C3 122.3(4)
C6 C5 C4 119.4(4)
C6 C5 H5A 120.3
C4 C5 H5A 120.3
C5 C6 C7 120.0(4)
C5 C6 H6A 120.0
C7 C6 H6A 120.0
C8 C7 C6 123.0(5)
C8 C7 H7A 118.5
C6 C7 H7A 118.5
C7 C8 C10 116.8(5)
C7 C8 C9 121.5(5)
C10 C8 C9 121.7(4)
C8 C9 H9A 109.5
C8 C9 H9B 109.5
H9A C9 H9B 109.5
C8 C9 H9C 109.5
H9A C9 H9C 109.5
H9B C9 H9C 109.5
N1 C10 C8 120.7(4)
N1 C10 C4 117.9(4)
C8 C10 C4 121.3(4)
N2 C11 C2 123.0(4)
N2 C11 H11A 118.5
C2 C11 H11A 118.5
O2 C12 N4 124.4(4)
O2 C12 N3 120.1(4)
N4 C12 N3 115.5(4)
C18 C13 C14 119.7(4)
C18 C13 N4 116.5(4)
C14 C13 N4 123.8(5)
C13 C14 C15 119.0(5)
C13 C14 H14A 120.5
C15 C14 H14A 120.5
C16 C15 C14 121.4(5)
C16 C15 H15A 119.3
C14 C15 H15A 119.3
C15 C16 C17 119.0(5)
C15 C16 H16A 120.5
C17 C16 H16A 120.5
C18 C17 C16 120.5(5)
C18 C17 H17A 119.8
C16 C17 H17A 119.8
C17 C18 C13 120.4(4)
C17 C18 H18A 119.8
C13 C18 H18A 119.8

loop_
_geom_bond_atom_site_label_1
_geom_bond_atom_site_label_2
_geom_bond_distance
Cu O1 1.947(3)
Cu N2 1.978(4)
Cu O2 1.982(3)
Cu Cl1 2.2346(12)
Cu O1W 2.299(4)
O1 C1 1.269(6)
O2 C12 1.259(6)
O1W H1W1 0.82(3)
O1W H1W2 0.81(3)
N1 C1 1.357(6)
N1 C10 1.393(6)
N1 H1A 0.8800
N2 C11 1.271(6)
N2 N3 1.375(5)
N3 C12 1.354(6)
N3 H3B 0.8800
N4 C12 1.343(6)
N4 C13 1.413(6)
N4 H4A 0.8800
O1S C1S 1.467(7)
O1S H1S 0.8400
C1 C2 1.453(6)
C1S H1S1 0.9800
C1S H1S2 0.9800
C1S H1S3 0.9800
C2 C3 1.361(6)
C2 C11 1.461(6)
C3 C4 1.421(7)
C3 H3A 0.9500
C4 C10 1.414(6)
C4 C5 1.416(6)
C5 C6 1.371(7)
C5 H5A 0.9500
C6 C7 1.404(7)
C6 H6A 0.9500
C7 C8 1.380(7)
C7 H7A 0.9500
C8 C10 1.409(7)
C8 C9 1.504(7)
C9 H9A 0.9800
C9 H9B 0.9800
C9 H9C 0.9800
C11 H11A 0.9500
C13 C18 1.393(7)
C13 C14 1.396(6)
C14 C15 1.399(7)
C14 H14A 0.9500
C15 C16 1.376(7)
C15 H15A 0.9500
C16 C17 1.395(7)
C16 H16A 0.9500
C17 C18 1.383(7)
C17 H17A 0.9500
C18 H18A 0.9500

loop_
_geom_hbond_atom_site_label_D
_geom_hbond_atom_site_label_H
_geom_hbond_atom_site_label_A
_geom_hbond_distance_DH
_geom_hbond_distance_HA
_geom_hbond_distance_DA
_geom_hbond_angle_DHA
_geom_hbond_site_symmetry_A
_geom_hbond_publ_flag
O1W H1W1 Cl1 0.82(3) 2.49(4) 3.248(4) 154(6) 2_646 yes
O1W H1W2 Cl2 0.81(3) 2.35(3) 3.160(4) 175(6) 2_656 yes
N1 H1A Cl2 0.88 2.58 3.343(4) 145.2 2_756 yes
N3 H3B Cl2 0.88 2.30 3.130(4) 157.2 . yes
N4 H4A O1S 0.88 1.98 2.851(5) 170.7 . yes
O1S H1S Cl2 0.84 2.29 3.124(4) 169.1 . yes
C11 H11A Cl2 0.95 2.97 3.709(5) 135.3 . yes
C14 H14A O2 0.95 2.26 2.873(6) 121.6 . yes
C18 H18A O1S 0.95 2.64 3.397(6) 136.9 . yes

loop_
_geom_torsion_atom_site_label_1
_geom_torsion_atom_site_label_2
_geom_torsion_atom_site_label_3
_geom_torsion_atom_site_label_4
_geom_torsion
C11 N2 N3 C12 173.7(4)
Cu N2 N3 C12 -3.9(5)
Cu O1 C1 N1 -160.8(3)
Cu O1 C1 C2 20.2(7)
C10 N1 C1 O1 178.6(4)
C10 N1 C1 C2 -2.3(7)
O1 C1 C2 C3 178.1(4)
N1 C1 C2 C3 -0.9(7)
O1 C1 C2 C11 0.5(7)
N1 C1 C2 C11 -178.5(4)
C1 C2 C3 C4 2.7(7)
C11 C2 C3 C4 -179.7(4)
C2 C3 C4 C10 -1.3(7)
C2 C3 C4 C5 179.2(5)
C10 C4 C5 C6 1.3(8)
C3 C4 C5 C6 -179.2(5)
C4 C5 C6 C7 1.2(8)
C5 C6 C7 C8 -0.9(8)
C6 C7 C8 C10 -1.9(8)
C6 C7 C8 C9 177.0(5)
C1 N1 C10 C8 -174.3(5)
C1 N1 C10 C4 3.7(7)
C7 C8 C10 N1 -177.6(4)
C9 C8 C10 N1 3.5(7)
C7 C8 C10 C4 4.5(8)
C9 C8 C10 C4 -174.5(4)
C5 C4 C10 N1 177.8(4)
C3 C4 C10 N1 -1.8(7)
C5 C4 C10 C8 -4.2(8)
C3 C4 C10 C8 176.2(4)
N3 N2 C11 C2 -179.3(4)
Cu N2 C11 C2 -2.1(7)
C3 C2 C11 N2 172.4(5)
C1 C2 C11 N2 -10.0(7)
Cu O2 C12 N4 178.3(4)
Cu O2 C12 N3 -2.5(6)
C13 N4 C12 O2 17.1(8)
C13 N4 C12 N3 -162.1(5)
N2 N3 C12 O2 4.4(7)
N2 N3 C12 N4 -176.3(4)
C12 N4 C13 C18 169.1(5)
C12 N4 C13 C14 -7.1(8)
C18 C13 C14 C15 -0.3(8)
N4 C13 C14 C15 175.8(5)
C13 C14 C15 C16 -0.8(8)
C14 C15 C16 C17 1.7(8)
C15 C16 C17 C18 -1.4(8)
C16 C17 C18 C13 0.3(8)
C14 C13 C18 C17 0.6(8)
N4 C13 C18 C17 -175.8(4)
